data_7036988
loop_
_publ_author_name
'Daneshmand, Pargol'
'Schaper, Frank'

_publ_section_title
;
 Exploring the reactivity of manganese(iii) complexes with
 diphenolate-diamino ligands in rac-lactide polymerization.
;
_journal_issue 47
_journal_name_full 'Dalton transactions (Cambridge, England : 2003)'
_journal_page_first 20449
_journal_page_last 20458
_journal_paper_doi 10.1039/c5dt03756e
_journal_volume 44
_journal_year 2015
_chemical_absolute_configuration unk
_chemical_formula_moiety 'C35 H57 Mn N2 O3, C H4 O'
_chemical_formula_sum 'C36 H61 Mn N2 O4'
_chemical_formula_weight 640.80
_chemical_name_systematic
;
 ?
;
_space_group_crystal_system orthorhombic
_space_group_IT_number 33
_space_group_name_Hall 'P 2c -2n'
_space_group_name_H-M_alt 'P n a 21'
_symmetry_space_group_name_Hall 'P 2c -2n'
_symmetry_space_group_name_H-M 'P n a 21'
_atom_sites_solution_hydrogens geom
_atom_sites_solution_primary direct
_audit_creation_date 2015-07-20
_audit_creation_method
;
Olex2 1.2
(compiled 2015.01.26 svn.r3150 for OlexSys, GUI svn.r4998)
;
_audit_update_record
;
2015-09-24 deposited with the CCDC.
2015-10-29 downloaded from the CCDC.
;
_cell_angle_alpha 90
_cell_angle_beta 90
_cell_angle_gamma 90
_cell_formula_units_Z 4
_cell_length_a 12.3705(4)
_cell_length_b 10.8698(4)
_cell_length_c 26.8207(9)
_cell_measurement_reflns_used 9749
_cell_measurement_temperature 150
_cell_measurement_theta_max 70.296
_cell_measurement_theta_min 3.296
_cell_volume 3606.4(2)
_computing_cell_refinement
'SAINT (2013) V8.30C; Integration Software for Single Crystal Data. Bruker AXS Inc., Madison, WI 53719-1173.'
_computing_data_collection 'APEX 2 (2013) Bruker AXS Inc., Madison, WI 53719-1173.'
_computing_data_reduction
'SAINT (2013) V8.30C; Integration Software for Single Crystal Data. Bruker AXS Inc., Madison, WI 53719-1173.'
_computing_molecular_graphics 'Olex2 (Dolomanov et al., 2009)'
_computing_publication_material 'Olex2 (Dolomanov et al., 2009)'
_computing_structure_refinement 'XL (Sheldrick, 2008)'
_computing_structure_solution 'ShelXT (Sheldrick, 2015)'
_diffrn_ambient_temperature 150
_diffrn_detector 'CCD area detector'
_diffrn_detector_area_resol_mean 8.3
_diffrn_detector_type 'Bruker Platinum 135 CCD Area Detector'
_diffrn_measured_fraction_theta_full 0.999
_diffrn_measured_fraction_theta_max 0.999
_diffrn_measurement_device 'k-geometry diffractometer'
_diffrn_measurement_device_type 'Bruker Microstar X8'
_diffrn_measurement_method '\w scans'
_diffrn_radiation_collimation 'Focusing mirrors'
_diffrn_radiation_monochromator 'Helios Mirror Optics'
_diffrn_radiation_probe x-ray
_diffrn_radiation_type CuK\a
_diffrn_radiation_wavelength 1.54178
_diffrn_reflns_av_R_equivalents 0.0530
_diffrn_reflns_av_unetI/netI 0.0380
_diffrn_reflns_laue_measured_fraction_full 0.999
_diffrn_reflns_laue_measured_fraction_max 0.999
_diffrn_reflns_limit_h_max 15
_diffrn_reflns_limit_h_min -13
_diffrn_reflns_limit_k_max 13
_diffrn_reflns_limit_k_min -13
_diffrn_reflns_limit_l_max 32
_diffrn_reflns_limit_l_min -32
_diffrn_reflns_number 71267
_diffrn_reflns_point_group_measured_fraction_full 0.999
_diffrn_reflns_point_group_measured_fraction_max 0.999
_diffrn_reflns_theta_full 67.679
_diffrn_reflns_theta_max 70.355
_diffrn_reflns_theta_min 1.647
_diffrn_source 'Rotating-anode X-ray tube'
_diffrn_source_target Cu
_diffrn_source_type 'Bruker Microstar/FR591 generator'
_exptl_absorpt_coefficient_mu 3.265
_exptl_absorpt_correction_T_max 0.7533
_exptl_absorpt_correction_T_min 0.5499
_exptl_absorpt_correction_type multi-scan
_exptl_absorpt_process_details
'SADABS-2012/1 (Bruker,2012) was used for absorption correction. wR2(int) was 0.1413 before and 0.0965 after correction. The Ratio of minimum to maximum transmission is 0.7300. The \l/2 correction factor is 0.0015.'
_exptl_crystal_colour purple
_exptl_crystal_colour_primary purple
_exptl_crystal_density_diffrn 1.180
_exptl_crystal_description fragment
_exptl_crystal_F_000 1392
_exptl_crystal_size_max 0.25
_exptl_crystal_size_mid 0.08
_exptl_crystal_size_min 0.08
_refine_diff_density_max 0.248
_refine_diff_density_min -0.325
_refine_diff_density_rms 0.041
_refine_ls_abs_structure_details
;
 Flack x determined using 2901 quotients [(I+)-(I-)]/[(I+)+(I-)]
 (Parsons, Flack and Wagner, Acta Cryst. B69 (2013) 249-259).
;
_refine_ls_abs_structure_Flack 0.021(2)
_refine_ls_extinction_method none
_refine_ls_goodness_of_fit_ref 1.031
_refine_ls_hydrogen_treatment constr
_refine_ls_matrix_type full
_refine_ls_number_parameters 437
_refine_ls_number_reflns 6675
_refine_ls_number_restraints 55
_refine_ls_restrained_S_all 1.032
_refine_ls_R_factor_all 0.0308
_refine_ls_R_factor_gt 0.0299
_refine_ls_shift/su_max 0.001
_refine_ls_shift/su_mean 0.000
_refine_ls_structure_factor_coef Fsqd
_refine_ls_weighting_details 'w=1/[\s^2^(Fo^2^)+(0.0571P)^2^] where P=(Fo^2^+2Fc^2^)/3'
_refine_ls_weighting_scheme calc
_refine_ls_wR_factor_gt 0.0773
_refine_ls_wR_factor_ref 0.0779
_reflns_Friedel_coverage 0.955
_reflns_friedel_fraction_full 0.999
_reflns_friedel_fraction_max 0.999
_reflns_number_gt 6432
_reflns_number_total 6675
_reflns_threshold_expression 'I > 2\s(I)'
_cod_data_source_file c5dt03756e2.cif
_cod_data_source_block pargl5
_cod_depositor_comments
;
The following automatic conversions were performed:

'_diffrn_radiation_probe' value 'X-ray' changed to 'x-ray' according
to
/usr/data/users/saulius/crontab/automatic-downloads/rss-feeds/RSC/lib/dictionaries/cif_core.dic
dictionary named 'cif_core.dic' version 2.4.2 from 2011-04-26.

Automatic conversion script
Id: cif_fix_values 3271 2015-04-21 07:52:19Z andrius 

 Adding full bibliography for 7036988--7036991.cif.
;
_cod_database_code 7036988
_shelxl_version_number 2014-3
_shelx_space_group_comment
;
The symmetry employed for this shelxl refinement is uniquely defined
by the following loop, which should always be used as a source of
symmetry information in preference to the above space-group names.
They are only intended as comments.
;
_shelx_estimated_absorpt_t_max 0.780
_shelx_estimated_absorpt_t_min 0.496
_olex2_refinement_description
;
1. Twinned data refinement
 Scales: 0.907(4) 0.093(4)
2. Fixed Uiso
 At 1.2 times of:
  All C(H) groups, All C(H,H) groups
 At 1.5 times of:
  All C(H,H,H) groups, All O(H) groups
3. Uiso/Uaniso restraints and constraints
All non-hydrogen atoms have similar U: within 0.8A with sigma of 0.02 and sigma
for terminal atoms of 0.04
4. Rigid body (RIGU) restrains
 C13A, C13B, C14A, C14B, C15A, C15B, C12
 with sigma for 1-2 distances of 0.004 and sigma for 1-3 distances of 0.004
5. Others
 Sof(C13A)=Sof(H13A)=Sof(H13B)=Sof(H13C)=Sof(C14B)=Sof(H14D)=Sof(H14E)=
 Sof(H14F)=Sof(C15B)=Sof(H15D)=Sof(H15E)=Sof(H15F)=1-FVAR(1)
 Sof(C13B)=Sof(H13D)=Sof(H13E)=Sof(H13F)=Sof(C14A)=Sof(H14A)=Sof(H14B)=
 Sof(H14C)=Sof(C15A)=Sof(H15A)=Sof(H15B)=Sof(H15C)=FVAR(1)
6.a Secondary CH2 refined with riding coordinates:
 C7(H7A,H7B), C22(H22A,H22B), C31(H31A,H31B), C32(H32A,H32B)
6.b Aromatic/amide H refined with riding coordinates:
 C3(H3), C5(H5), C18(H18), C20(H20)
6.c Idealised Me refined as rotating group:
 C9(H9A,H9B,H9C), C10(H10A,H10B,H10C), C11(H11A,H11B,H11C), C13A(H13A,H13B,
 H13C), C13B(H13D,H13E,H13F), C14A(H14A,H14B,H14C), C14B(H14D,H14E,H14F),
 C15A(H15A,H15B,H15C), C15B(H15D,H15E,H15F), C24(H24A,H24B,H24C), C25(H25A,H25B,
 H25C), C26(H26A,H26B,H26C), C28(H28A,H28B,H28C), C29(H29A,H29B,H29C), C30(H30A,
 H30B,H30C), C33(H33A,H33B,H33C), C34(H34A,H34B,H34C), C35(H35A,H35B,H35C),
 C36(H36A,H36B,H36C)
6.d Idealised tetrahedral OH refined as rotating group:
 O4(H4)
;
_olex2_submission_special_instructions 'No special instructions were received'

loop_
_space_group_symop_operation_xyz
'x, y, z'
'-x, -y, z+1/2'
'-x+1/2, y+1/2, z+1/2'
'x+1/2, -y+1/2, z'

loop_
_atom_site_label
_atom_site_type_symbol
_atom_site_fract_x
_atom_site_fract_y
_atom_site_fract_z
_atom_site_U_iso_or_equiv
_atom_site_adp_type
_atom_site_occupancy
_atom_site_site_symmetry_order
_atom_site_calc_flag
_atom_site_refinement_flags_posn
_atom_site_refinement_flags_adp
_atom_site_refinement_flags_occupancy
_atom_site_disorder_assembly
_atom_site_disorder_group
Mn1 Mn 0.23222(2) 0.90912(3) 0.35736(2) 0.02101(10) Uani 1 1 d . U . . .
O1 O 0.29208(12) 0.82925(14) 0.30091(6) 0.0245(3) Uani 1 1 d . U . . .
O2 O 0.23555(12) 0.95340(16) 0.42686(6) 0.0248(3) Uani 1 1 d . U . . .
O3 O 0.29463(15) 1.05810(17) 0.33964(7) 0.0334(4) Uani 1 1 d . U . . .
N1 N 0.14737(13) 0.74491(16) 0.37515(6) 0.0211(4) Uani 1 1 d . U . . .
N2 N 0.06463(15) 0.97308(18) 0.33703(8) 0.0294(4) Uani 1 1 d . U . . .
C1 C 0.26809(15) 0.7247(2) 0.27622(9) 0.0213(4) Uani 1 1 d . U . . .
C2 C 0.29202(18) 0.7107(2) 0.22479(8) 0.0237(4) Uani 1 1 d . U . . .
C3 C 0.26991(19) 0.5973(2) 0.20285(10) 0.0267(5) Uani 1 1 d . U . . .
H3 H 0.2860 0.5877 0.1684 0.032 Uiso 1 1 calc R . . . .
C4 C 0.22567(17) 0.4966(2) 0.22808(8) 0.0246(5) Uani 1 1 d . U . . .
C5 C 0.20123(18) 0.5137(2) 0.27810(8) 0.0235(4) Uani 1 1 d . U . . .
H5 H 0.1693 0.4482 0.2964 0.028 Uiso 1 1 calc R . . . .
C6 C 0.22257(16) 0.6248(2) 0.30214(8) 0.0216(4) Uani 1 1 d . U . . .
C7 C 0.20293(16) 0.63189(19) 0.35735(9) 0.0239(4) Uani 1 1 d . U . . .
H7A H 0.1592 0.5597 0.3673 0.029 Uiso 1 1 calc R . . . .
H7B H 0.2734 0.6255 0.3746 0.029 Uiso 1 1 calc R . . . .
C8 C 0.3440(2) 0.8143(2) 0.19378(8) 0.0300(5) Uani 1 1 d . U . . .
C9 C 0.4588(2) 0.8376(3) 0.21263(11) 0.0432(6) Uani 1 1 d . U . . .
H9A H 0.5026 0.7634 0.2079 0.065 Uiso 1 1 calc GR . . . .
H9B H 0.4566 0.8584 0.2482 0.065 Uiso 1 1 calc GR . . . .
H9C H 0.4910 0.9059 0.1940 0.065 Uiso 1 1 calc GR . . . .
C10 C 0.2770(2) 0.9322(3) 0.19692(11) 0.0357(6) Uani 1 1 d . U . . .
H10A H 0.2034 0.9158 0.1851 0.054 Uiso 1 1 calc GR . . . .
H10B H 0.3102 0.9958 0.1761 0.054 Uiso 1 1 calc GR . . . .
H10C H 0.2744 0.9605 0.2316 0.054 Uiso 1 1 calc GR . . . .
C11 C 0.3512(3) 0.7815(3) 0.13832(10) 0.0451(7) Uani 1 1 d . U . . .
H11A H 0.2789 0.7610 0.1258 0.068 Uiso 1 1 calc GR . . . .
H11B H 0.3992 0.7106 0.1340 0.068 Uiso 1 1 calc GR . . . .
H11C H 0.3799 0.8519 0.1197 0.068 Uiso 1 1 calc GR . . . .
C12 C 0.2111(2) 0.3725(2) 0.20177(10) 0.0334(5) Uani 1 1 d . U . . .
C13A C 0.156(2) 0.387(3) 0.1510(10) 0.043(5) Uani 0.36(2) 1 d . U P A 1
H13A H 0.0812 0.4131 0.1558 0.064 Uiso 0.36(2) 1 calc GR . P A 1
H13B H 0.1578 0.3083 0.1333 0.064 Uiso 0.36(2) 1 calc GR . P A 1
H13C H 0.1949 0.4492 0.1314 0.064 Uiso 0.36(2) 1 calc GR . P A 1
C13B C 0.1861(14) 0.388(2) 0.1470(6) 0.053(4) Uani 0.64(2) 1 d . U P A 2
H13D H 0.1211 0.4381 0.1430 0.080 Uiso 0.64(2) 1 calc GR . P A 2
H13E H 0.1739 0.3065 0.1320 0.080 Uiso 0.64(2) 1 calc GR . P A 2
H13F H 0.2472 0.4277 0.1303 0.080 Uiso 0.64(2) 1 calc GR . P A 2
C14A C 0.3289(6) 0.3145(6) 0.1966(3) 0.0444(16) Uani 0.64(2) 1 d . U P A 1
H14A H 0.3741 0.3685 0.1761 0.067 Uiso 0.64(2) 1 calc GR . P A 1
H14B H 0.3236 0.2334 0.1808 0.067 Uiso 0.64(2) 1 calc GR . P A 1
H14C H 0.3613 0.3058 0.2297 0.067 Uiso 0.64(2) 1 calc GR . P A 1
C14B C 0.2964(16) 0.2939(15) 0.2155(10) 0.071(5) Uani 0.36(2) 1 d . U P A 2
H14D H 0.3651 0.3386 0.2133 0.106 Uiso 0.36(2) 1 calc GR . P A 2
H14E H 0.2982 0.2230 0.1930 0.106 Uiso 0.36(2) 1 calc GR . P A 2
H14F H 0.2855 0.2654 0.2498 0.106 Uiso 0.36(2) 1 calc GR . P A 2
C15A C 0.1459(8) 0.2822(7) 0.2312(2) 0.0428(18) Uani 0.64(2) 1 d . U P A 1
H15A H 0.1855 0.2594 0.2614 0.064 Uiso 0.64(2) 1 calc GR . P A 1
H15B H 0.1329 0.2086 0.2110 0.064 Uiso 0.64(2) 1 calc GR . P A 1
H15C H 0.0766 0.3195 0.2404 0.064 Uiso 0.64(2) 1 calc GR . P A 1
C15B C 0.0981(15) 0.3142(13) 0.2204(5) 0.046(3) Uani 0.36(2) 1 d . U P A 2
H15D H 0.1034 0.2933 0.2558 0.070 Uiso 0.36(2) 1 calc GR . P A 2
H15E H 0.0823 0.2398 0.2011 0.070 Uiso 0.36(2) 1 calc GR . P A 2
H15F H 0.0399 0.3742 0.2155 0.070 Uiso 0.36(2) 1 calc GR . P A 2
C16 C 0.28367(17) 0.8694(2) 0.45695(8) 0.0221(4) Uani 1 1 d . U . . .
C17 C 0.37194(19) 0.89770(19) 0.48852(8) 0.0239(4) Uani 1 1 d . U . . .
C18 C 0.41856(19) 0.8006(2) 0.51506(8) 0.0262(4) Uani 1 1 d . U . . .
H18 H 0.4787 0.8185 0.5358 0.031 Uiso 1 1 calc R . . . .
C19 C 0.38247(19) 0.6790(2) 0.51304(8) 0.0265(5) Uani 1 1 d . U . . .
C20 C 0.29012(19) 0.6564(2) 0.48479(8) 0.0255(4) Uani 1 1 d . U . . .
H20 H 0.2606 0.5757 0.4839 0.031 Uiso 1 1 calc R . . . .
C21 C 0.24046(18) 0.7498(2) 0.45782(8) 0.0231(4) Uani 1 1 d . U . . .
C22 C 0.13560(17) 0.7320(2) 0.43066(8) 0.0244(4) Uani 1 1 d . U . . .
H22A H 0.0826 0.7933 0.4428 0.029 Uiso 1 1 calc R . . . .
H22B H 0.1069 0.6491 0.4384 0.029 Uiso 1 1 calc R . . . .
C23 C 0.4099(2) 1.0311(2) 0.49589(8) 0.0275(5) Uani 1 1 d . U . . .
C24 C 0.4451(2) 1.0882(2) 0.44615(9) 0.0299(5) Uani 1 1 d . U . . .
H24A H 0.3836 1.0895 0.4231 0.045 Uiso 1 1 calc GR . . . .
H24B H 0.5038 1.0392 0.4317 0.045 Uiso 1 1 calc GR . . . .
H24C H 0.4705 1.1725 0.4519 0.045 Uiso 1 1 calc GR . . . .
C25 C 0.3154(2) 1.1050(2) 0.51804(10) 0.0349(6) Uani 1 1 d . U . . .
H25A H 0.2936 1.0684 0.5499 0.052 Uiso 1 1 calc GR . . . .
H25B H 0.2542 1.1034 0.4949 0.052 Uiso 1 1 calc GR . . . .
H25C H 0.3382 1.1903 0.5235 0.052 Uiso 1 1 calc GR . . . .
C26 C 0.5055(2) 1.0409(2) 0.53196(10) 0.0392(6) Uani 1 1 d . U . . .
H26A H 0.5674 0.9958 0.5184 0.059 Uiso 1 1 calc GR . . . .
H26B H 0.4852 1.0057 0.5643 0.059 Uiso 1 1 calc GR . . . .
H26C H 0.5251 1.1276 0.5363 0.059 Uiso 1 1 calc GR . . . .
C27 C 0.4381(2) 0.5735(2) 0.54160(9) 0.0327(5) Uani 1 1 d . U . . .
C28 C 0.4788(3) 0.4766(3) 0.50413(10) 0.0425(6) Uani 1 1 d . U . . .
H28A H 0.5361 0.5124 0.4835 0.064 Uiso 1 1 calc GR . . . .
H28B H 0.4188 0.4503 0.4828 0.064 Uiso 1 1 calc GR . . . .
H28C H 0.5073 0.4054 0.5223 0.064 Uiso 1 1 calc GR . . . .
C29 C 0.3579(3) 0.5146(3) 0.57703(12) 0.0547(8) Uani 1 1 d . U . . .
H29A H 0.2959 0.4833 0.5581 0.082 Uiso 1 1 calc GR . . . .
H29B H 0.3330 0.5759 0.6012 0.082 Uiso 1 1 calc GR . . . .
H29C H 0.3928 0.4464 0.5947 0.082 Uiso 1 1 calc GR . . . .
C30 C 0.5368(3) 0.6181(3) 0.57086(12) 0.0535(8) Uani 1 1 d . U . . .
H30A H 0.5138 0.6775 0.5962 0.080 Uiso 1 1 calc GR . . . .
H30B H 0.5879 0.6576 0.5480 0.080 Uiso 1 1 calc GR . . . .
H30C H 0.5718 0.5478 0.5871 0.080 Uiso 1 1 calc GR . . . .
C31 C 0.03800(16) 0.75272(19) 0.35196(10) 0.0267(4) Uani 1 1 d . U . . .
H31A H -0.0105 0.6917 0.3678 0.032 Uiso 1 1 calc R . . . .
H31B H 0.0434 0.7324 0.3161 0.032 Uiso 1 1 calc R . . . .
C32 C -0.00936(16) 0.8794(2) 0.35781(11) 0.0307(4) Uani 1 1 d . U . . .
H32A H -0.0798 0.8835 0.3403 0.037 Uiso 1 1 calc R . . . .
H32B H -0.0221 0.8964 0.3936 0.037 Uiso 1 1 calc R . . . .
C33 C 0.0533(2) 0.9786(3) 0.28226(9) 0.0396(6) Uani 1 1 d . U . . .
H33A H -0.0206 1.0032 0.2737 0.059 Uiso 1 1 calc GR . . . .
H33B H 0.0685 0.8974 0.2680 0.059 Uiso 1 1 calc GR . . . .
H33C H 0.1044 1.0388 0.2687 0.059 Uiso 1 1 calc GR . . . .
C34 C 0.0380(2) 1.0951(2) 0.35848(14) 0.0414(6) Uani 1 1 d . U . . .
H34A H 0.0528 1.0945 0.3944 0.062 Uiso 1 1 calc GR . . . .
H34B H -0.0387 1.1130 0.3529 0.062 Uiso 1 1 calc GR . . . .
H34C H 0.0822 1.1585 0.3424 0.062 Uiso 1 1 calc GR . . . .
C35 C 0.3955(2) 1.0711(2) 0.31568(10) 0.0373(6) Uani 1 1 d . U . . .
H35A H 0.3850 1.0703 0.2795 0.056 Uiso 1 1 calc GR . . . .
H35B H 0.4429 1.0029 0.3253 0.056 Uiso 1 1 calc GR . . . .
H35C H 0.4287 1.1492 0.3256 0.056 Uiso 1 1 calc GR . . . .
O4 O 0.2520(2) 0.2978(2) 0.36387(12) 0.0600(6) Uani 1 1 d . U . . .
H4 H 0.2631 0.2228 0.3582 0.090 Uiso 1 1 calc GR . . . .
C36 C 0.2357(3) 0.3150(3) 0.41439(16) 0.0576(9) Uani 1 1 d . U . . .
H36A H 0.1959 0.3917 0.4198 0.086 Uiso 1 1 calc GR . . . .
H36B H 0.3058 0.3196 0.4313 0.086 Uiso 1 1 calc GR . . . .
H36C H 0.1941 0.2459 0.4278 0.086 Uiso 1 1 calc GR . . . .

loop_
_atom_site_aniso_label
_atom_site_aniso_U_11
_atom_site_aniso_U_22
_atom_site_aniso_U_33
_atom_site_aniso_U_23
_atom_site_aniso_U_13
_atom_site_aniso_U_12
Mn1 0.01863(17) 0.02293(17) 0.02148(17) 0.00072(15) -0.00213(16) -0.00234(11)
O1 0.0243(7) 0.0261(8) 0.0232(7) 0.0001(6) 0.0005(6) -0.0067(6)
O2 0.0243(8) 0.0254(9) 0.0248(8) -0.0004(7) -0.0021(6) 0.0013(6)
O3 0.0373(9) 0.0286(8) 0.0342(9) 0.0003(7) 0.0005(7) -0.0077(7)
N1 0.0164(8) 0.0261(9) 0.0209(8) -0.0007(6) -0.0008(6) -0.0022(7)
N2 0.0228(9) 0.0296(10) 0.0358(10) 0.0000(8) -0.0057(8) 0.0037(8)
C1 0.0154(10) 0.0243(12) 0.0241(11) 0.0012(9) -0.0003(7) 0.0011(8)
C2 0.0224(9) 0.0261(11) 0.0225(11) 0.0039(8) -0.0004(8) -0.0004(9)
C3 0.0290(13) 0.0289(13) 0.0221(12) 0.0004(8) 0.0030(9) 0.0016(8)
C4 0.0251(12) 0.0239(12) 0.0248(11) -0.0003(9) 0.0014(8) 0.0016(8)
C5 0.0207(9) 0.0255(11) 0.0244(10) 0.0028(8) 0.0021(8) -0.0002(8)
C6 0.0186(10) 0.0250(11) 0.0212(11) 0.0023(9) 0.0009(8) 0.0016(8)
C7 0.0240(9) 0.0249(9) 0.0227(9) 0.0020(10) 0.0023(10) 0.0014(8)
C8 0.0341(12) 0.0326(12) 0.0232(10) 0.0063(9) 0.0025(9) -0.0037(10)
C9 0.0325(13) 0.0535(16) 0.0436(14) 0.0175(12) 0.0050(11) -0.0103(12)
C10 0.0462(16) 0.0302(13) 0.0306(13) 0.0097(11) -0.0045(10) -0.0029(10)
C11 0.0691(19) 0.0404(14) 0.0260(12) 0.0059(10) 0.0125(12) -0.0102(13)
C12 0.0449(14) 0.0261(12) 0.0292(12) -0.0037(10) 0.0041(10) -0.0027(10)
C13A 0.066(12) 0.030(7) 0.032(7) -0.009(5) -0.017(7) 0.003(8)
C13B 0.076(9) 0.047(5) 0.037(3) -0.007(3) -0.001(5) -0.016(6)
C14A 0.049(3) 0.029(3) 0.055(3) -0.006(2) 0.014(2) 0.007(2)
C14B 0.071(8) 0.037(6) 0.104(12) -0.024(7) -0.013(7) 0.017(6)
C15A 0.053(4) 0.035(3) 0.040(3) -0.009(2) 0.011(2) -0.016(3)
C15B 0.054(7) 0.039(5) 0.046(6) -0.013(4) 0.014(5) -0.016(5)
C16 0.0224(10) 0.0256(11) 0.0184(10) -0.0017(9) 0.0016(8) 0.0008(8)
C17 0.0237(11) 0.0279(11) 0.0201(10) -0.0032(8) 0.0008(9) -0.0012(8)
C18 0.0255(11) 0.0334(11) 0.0197(9) -0.0027(9) -0.0030(8) 0.0002(9)
C19 0.0302(11) 0.0303(12) 0.0189(9) 0.0004(8) -0.0001(8) 0.0017(9)
C20 0.0303(11) 0.0252(11) 0.0211(10) -0.0014(9) 0.0019(8) -0.0039(9)
C21 0.0228(10) 0.0273(11) 0.0192(10) -0.0009(9) 0.0030(8) -0.0026(8)
C22 0.0213(10) 0.0306(11) 0.0211(10) -0.0018(8) 0.0029(8) -0.0047(9)
C23 0.0318(12) 0.0262(11) 0.0246(10) -0.0043(8) -0.0036(9) -0.0034(9)
C24 0.0307(12) 0.0292(11) 0.0298(12) -0.0020(8) 0.0000(10) -0.0049(9)
C25 0.0456(16) 0.0288(12) 0.0303(12) -0.0063(9) 0.0044(11) -0.0003(10)
C26 0.0453(15) 0.0339(13) 0.0386(13) -0.0041(10) -0.0140(12) -0.0104(11)
C27 0.0399(14) 0.0327(12) 0.0256(11) 0.0032(9) -0.0031(10) 0.0042(10)
C28 0.0517(17) 0.0353(14) 0.0404(14) 0.0030(11) -0.0023(12) 0.0090(12)
C29 0.065(2) 0.0576(19) 0.0420(15) 0.0242(14) 0.0102(15) 0.0125(15)
C30 0.066(2) 0.0448(15) 0.0502(16) 0.0037(13) -0.0288(16) 0.0109(15)
C31 0.0173(9) 0.0339(11) 0.0289(12) -0.0033(9) -0.0039(9) -0.0036(8)
C32 0.0173(9) 0.0394(12) 0.0355(11) -0.0038(12) -0.0021(11) 0.0015(8)
C33 0.0328(12) 0.0499(15) 0.0360(13) 0.0078(11) -0.0092(10) 0.0030(11)
C34 0.0370(13) 0.0317(12) 0.0555(15) -0.0039(11) -0.0028(16) 0.0097(9)
C35 0.0403(14) 0.0381(13) 0.0335(13) 0.0029(10) 0.0021(11) -0.0160(11)
O4 0.0850(15) 0.0305(10) 0.0644(18) 0.0089(12) -0.0165(13) -0.0044(10)
C36 0.062(2) 0.0371(17) 0.074(2) -0.0059(16) -0.0110(17) 0.0147(14)

loop_
_atom_type_symbol
_atom_type_description
_atom_type_scat_dispersion_real
_atom_type_scat_dispersion_imag
_atom_type_scat_source
C C 0.0181 0.0091 'International Tables Vol C Tables 4.2.6.8 and 6.1.1.4'
H H 0.0000 0.0000 'International Tables Vol C Tables 4.2.6.8 and 6.1.1.4'
Mn Mn -0.5299 2.8052 'International Tables Vol C Tables 4.2.6.8 and 6.1.1.4'
N N 0.0311 0.0180 'International Tables Vol C Tables 4.2.6.8 and 6.1.1.4'
O O 0.0492 0.0322 'International Tables Vol C Tables 4.2.6.8 and 6.1.1.4'

loop_
_geom_angle_atom_site_label_1
_geom_angle_atom_site_label_2
_geom_angle_atom_site_label_3
_geom_angle
O1 Mn1 O2 151.54(7)
O1 Mn1 N1 89.29(7)
O1 Mn1 N2 107.90(7)
O2 Mn1 N1 90.18(7)
O2 Mn1 N2 100.18(7)
O3 Mn1 O1 91.86(8)
O3 Mn1 O2 91.20(8)
O3 Mn1 N1 174.83(8)
O3 Mn1 N2 92.96(8)
N1 Mn1 N2 81.90(7)
C1 O1 Mn1 133.80(13)
C16 O2 Mn1 114.64(14)
C35 O3 Mn1 124.89(17)
C7 N1 Mn1 113.19(12)
C7 N1 C22 106.60(17)
C7 N1 C31 109.42(16)
C22 N1 Mn1 110.42(13)
C31 N1 Mn1 107.86(13)
C31 N1 C22 109.31(16)
C32 N2 Mn1 105.41(13)
C32 N2 C34 109.4(2)
C33 N2 Mn1 109.92(15)
C33 N2 C32 110.1(2)
C33 N2 C34 109.2(2)
C34 N2 Mn1 112.75(15)
O1 C1 C2 121.5(2)
O1 C1 C6 119.7(2)
C6 C1 C2 118.8(2)
C1 C2 C8 122.2(2)
C3 C2 C1 117.7(2)
C3 C2 C8 120.1(2)
C2 C3 H3 117.8
C2 C3 C4 124.4(2)
C4 C3 H3 117.8
C3 C4 C12 120.8(2)
C5 C4 C3 116.7(2)
C5 C4 C12 122.5(2)
C4 C5 H5 119.3
C4 C5 C6 121.4(2)
C6 C5 H5 119.3
C1 C6 C7 120.8(2)
C5 C6 C1 121.0(2)
C5 C6 C7 117.98(19)
N1 C7 C6 115.68(18)
N1 C7 H7A 108.4
N1 C7 H7B 108.4
C6 C7 H7A 108.4
C6 C7 H7B 108.4
H7A C7 H7B 107.4
C9 C8 C2 109.29(19)
C9 C8 C11 107.8(2)
C10 C8 C2 110.9(2)
C10 C8 C9 110.3(2)
C10 C8 C11 106.3(2)
C11 C8 C2 112.2(2)
C8 C9 H9A 109.5
C8 C9 H9B 109.5
C8 C9 H9C 109.5
H9A C9 H9B 109.5
H9A C9 H9C 109.5
H9B C9 H9C 109.5
C8 C10 H10A 109.5
C8 C10 H10B 109.5
C8 C10 H10C 109.5
H10A C10 H10B 109.5
H10A C10 H10C 109.5
H10B C10 H10C 109.5
C8 C11 H11A 109.5
C8 C11 H11B 109.5
C8 C11 H11C 109.5
H11A C11 H11B 109.5
H11A C11 H11C 109.5
H11B C11 H11C 109.5
C4 C12 C14A 106.3(3)
C4 C12 C15B 107.8(4)
C13A C12 C4 111.8(13)
C13A C12 C14A 111.6(12)
C13B C12 C4 112.1(9)
C13B C12 C15B 99.5(10)
C14B C12 C4 109.0(7)
C14B C12 C13B 118.3(15)
C14B C12 C15B 109.3(10)
C15A C12 C4 113.5(3)
C15A C12 C13A 107.4(13)
C15A C12 C14A 106.2(4)
C12 C13A H13A 109.5
C12 C13A H13B 109.5
C12 C13A H13C 109.5
H13A C13A H13B 109.5
H13A C13A H13C 109.5
H13B C13A H13C 109.5
C12 C13B H13D 109.5
C12 C13B H13E 109.5
C12 C13B H13F 109.5
H13D C13B H13E 109.5
H13D C13B H13F 109.5
H13E C13B H13F 109.5
C12 C14A H14A 109.5
C12 C14A H14B 109.5
C12 C14A H14C 109.5
H14A C14A H14B 109.5
H14A C14A H14C 109.5
H14B C14A H14C 109.5
C12 C14B H14D 109.5
C12 C14B H14E 109.5
C12 C14B H14F 109.5
H14D C14B H14E 109.5
H14D C14B H14F 109.5
H14E C14B H14F 109.5
C12 C15A H15A 109.5
C12 C15A H15B 109.5
C12 C15A H15C 109.5
H15A C15A H15B 109.5
H15A C15A H15C 109.5
H15B C15A H15C 109.5
C12 C15B H15D 109.5
C12 C15B H15E 109.5
C12 C15B H15F 109.5
H15D C15B H15E 109.5
H15D C15B H15F 109.5
H15E C15B H15F 109.5
O2 C16 C17 123.2(2)
O2 C16 C21 117.7(2)
C21 C16 C17 119.0(2)
C16 C17 C23 121.2(2)
C18 C17 C16 117.3(2)
C18 C17 C23 121.4(2)
C17 C18 H18 117.9
C19 C18 C17 124.3(2)
C19 C18 H18 117.9
C18 C19 C27 122.8(2)
C20 C19 C18 116.8(2)
C20 C19 C27 120.3(2)
C19 C20 H20 119.5
C21 C20 C19 121.1(2)
C21 C20 H20 119.5
C16 C21 C22 116.1(2)
C20 C21 C16 121.1(2)
C20 C21 C22 122.7(2)
N1 C22 H22A 109.1
N1 C22 H22B 109.1
C21 C22 N1 112.66(16)
C21 C22 H22A 109.1
C21 C22 H22B 109.1
H22A C22 H22B 107.8
C17 C23 C25 108.1(2)
C24 C23 C17 110.92(18)
C24 C23 C25 109.9(2)
C26 C23 C17 112.54(19)
C26 C23 C24 107.5(2)
C26 C23 C25 107.8(2)
C23 C24 H24A 109.5
C23 C24 H24B 109.5
C23 C24 H24C 109.5
H24A C24 H24B 109.5
H24A C24 H24C 109.5
H24B C24 H24C 109.5
C23 C25 H25A 109.5
C23 C25 H25B 109.5
C23 C25 H25C 109.5
H25A C25 H25B 109.5
H25A C25 H25C 109.5
H25B C25 H25C 109.5
C23 C26 H26A 109.5
C23 C26 H26B 109.5
C23 C26 H26C 109.5
H26A C26 H26B 109.5
H26A C26 H26C 109.5
H26B C26 H26C 109.5
C28 C27 C19 109.30(19)
C29 C27 C19 109.5(2)
C29 C27 C28 109.5(2)
C29 C27 C30 109.5(2)
C30 C27 C19 112.0(2)
C30 C27 C28 106.9(2)
C27 C28 H28A 109.5
C27 C28 H28B 109.5
C27 C28 H28C 109.5
H28A C28 H28B 109.5
H28A C28 H28C 109.5
H28B C28 H28C 109.5
C27 C29 H29A 109.5
C27 C29 H29B 109.5
C27 C29 H29C 109.5
H29A C29 H29B 109.5
H29A C29 H29C 109.5
H29B C29 H29C 109.5
C27 C30 H30A 109.5
C27 C30 H30B 109.5
C27 C30 H30C 109.5
H30A C30 H30B 109.5
H30A C30 H30C 109.5
H30B C30 H30C 109.5
N1 C31 H31A 109.4
N1 C31 H31B 109.4
N1 C31 C32 111.21(17)
H31A C31 H31B 108.0
C32 C31 H31A 109.4
C32 C31 H31B 109.4
N2 C32 C31 110.49(18)
N2 C32 H32A 109.6
N2 C32 H32B 109.6
C31 C32 H32A 109.6
C31 C32 H32B 109.6
H32A C32 H32B 108.1
N2 C33 H33A 109.5
N2 C33 H33B 109.5
N2 C33 H33C 109.5
H33A C33 H33B 109.5
H33A C33 H33C 109.5
H33B C33 H33C 109.5
N2 C34 H34A 109.5
N2 C34 H34B 109.5
N2 C34 H34C 109.5
H34A C34 H34B 109.5
H34A C34 H34C 109.5
H34B C34 H34C 109.5
O3 C35 H35A 109.5
O3 C35 H35B 109.5
O3 C35 H35C 109.5
H35A C35 H35B 109.5
H35A C35 H35C 109.5
H35B C35 H35C 109.5
C36 O4 H4 109.5
O4 C36 H36A 109.5
O4 C36 H36B 109.5
O4 C36 H36C 109.5
H36A C36 H36B 109.5
H36A C36 H36C 109.5
H36B C36 H36C 109.5

loop_
_geom_bond_atom_site_label_1
_geom_bond_atom_site_label_2
_geom_bond_distance
Mn1 O1 1.8959(16)
Mn1 O2 1.9257(17)
Mn1 O3 1.8559(18)
Mn1 N1 2.1248(18)
Mn1 N2 2.2537(19)
O1 C1 1.348(3)
O2 C16 1.356(3)
O3 C35 1.411(3)
N1 C7 1.486(3)
N1 C22 1.503(3)
N1 C31 1.491(3)
N2 C32 1.479(3)
N2 C33 1.477(3)
N2 C34 1.483(3)
C1 C2 1.419(3)
C1 C6 1.407(3)
C2 C3 1.393(3)
C2 C8 1.541(3)
C3 H3 0.9500
C3 C4 1.398(3)
C4 C5 1.388(3)
C4 C12 1.533(3)
C5 H5 0.9500
C5 C6 1.395(3)
C6 C7 1.502(3)
C7 H7A 0.9900
C7 H7B 0.9900
C8 C9 1.529(4)
C8 C10 1.528(4)
C8 C11 1.532(3)
C9 H9A 0.9800
C9 H9B 0.9800
C9 H9C 0.9800
C10 H10A 0.9800
C10 H10B 0.9800
C10 H10C 0.9800
C11 H11A 0.9800
C11 H11B 0.9800
C11 H11C 0.9800
C12 C13A 1.53(3)
C12 C13B 1.511(17)
C12 C14A 1.593(7)
C12 C14B 1.407(14)
C12 C15A 1.494(6)
C12 C15B 1.614(12)
C13A H13A 0.9800
C13A H13B 0.9800
C13A H13C 0.9800
C13B H13D 0.9800
C13B H13E 0.9800
C13B H13F 0.9800
C14A H14A 0.9800
C14A H14B 0.9800
C14A H14C 0.9800
C14B H14D 0.9800
C14B H14E 0.9800
C14B H14F 0.9800
C15A H15A 0.9800
C15A H15B 0.9800
C15A H15C 0.9800
C15B H15D 0.9800
C15B H15E 0.9800
C15B H15F 0.9800
C16 C17 1.416(3)
C16 C21 1.405(3)
C17 C18 1.398(3)
C17 C23 1.537(3)
C18 H18 0.9500
C18 C19 1.396(3)
C19 C20 1.393(3)
C19 C27 1.542(3)
C20 H20 0.9500
C20 C21 1.390(3)
C21 C22 1.500(3)
C22 H22A 0.9900
C22 H22B 0.9900
C23 C24 1.535(3)
C23 C25 1.538(4)
C23 C26 1.532(3)
C24 H24A 0.9800
C24 H24B 0.9800
C24 H24C 0.9800
C25 H25A 0.9800
C25 H25B 0.9800
C25 H25C 0.9800
C26 H26A 0.9800
C26 H26B 0.9800
C26 H26C 0.9800
C27 C28 1.540(4)
C27 C29 1.516(4)
C27 C30 1.530(4)
C28 H28A 0.9800
C28 H28B 0.9800
C28 H28C 0.9800
C29 H29A 0.9800
C29 H29B 0.9800
C29 H29C 0.9800
C30 H30A 0.9800
C30 H30B 0.9800
C30 H30C 0.9800
C31 H31A 0.9900
C31 H31B 0.9900
C31 C32 1.504(3)
C32 H32A 0.9900
C32 H32B 0.9900
C33 H33A 0.9800
C33 H33B 0.9800
C33 H33C 0.9800
C34 H34A 0.9800
C34 H34B 0.9800
C34 H34C 0.9800
C35 H35A 0.9800
C35 H35B 0.9800
C35 H35C 0.9800
O4 H4 0.8400
O4 C36 1.382(5)
C36 H36A 0.9800
C36 H36B 0.9800
C36 H36C 0.9800

loop_
_geom_hbond_atom_site_label_D
_geom_hbond_atom_site_label_H
_geom_hbond_atom_site_label_A
_geom_hbond_distance_DH
_geom_hbond_distance_HA
_geom_hbond_distance_DA
_geom_hbond_angle_DHA
_geom_hbond_site_symmetry_A
O4 H4 O3 0.84 1.90 2.736(3) 174.6 1_545

loop_
_geom_torsion_atom_site_label_1
_geom_torsion_atom_site_label_2
_geom_torsion_atom_site_label_3
_geom_torsion_atom_site_label_4
_geom_torsion
Mn1 O1 C1 C2 152.43(16)
Mn1 O1 C1 C6 -30.4(3)
Mn1 O2 C16 C17 123.7(2)
Mn1 O2 C16 C21 -58.7(2)
Mn1 N1 C7 C6 -58.8(2)
Mn1 N1 C22 C21 -49.5(2)
Mn1 N1 C31 C32 -41.6(2)
Mn1 N2 C32 C31 -38.3(2)
O1 Mn1 O3 C35 -33.7(2)
O1 C1 C2 C3 176.6(2)
O1 C1 C2 C8 -1.5(3)
O1 C1 C6 C5 -177.19(19)
O1 C1 C6 C7 -1.6(3)
O2 Mn1 O1 C1 103.8(2)
O2 Mn1 O3 C35 118.00(19)
O2 C16 C17 C18 -175.8(2)
O2 C16 C17 C23 8.2(3)
O2 C16 C21 C20 175.1(2)
O2 C16 C21 C22 -8.3(3)
O3 Mn1 O1 C1 -160.20(19)
N1 Mn1 O1 C1 14.76(19)
N1 C31 C32 N2 55.7(3)
N2 Mn1 O1 C1 -66.5(2)
N2 Mn1 O3 C35 -141.74(19)
C1 C2 C3 C4 0.1(3)
C1 C2 C8 C9 66.2(3)
C1 C2 C8 C10 -55.6(3)
C1 C2 C8 C11 -174.2(2)
C1 C6 C7 N1 48.2(3)
C2 C1 C6 C5 0.1(3)
C2 C1 C6 C7 175.69(19)
C2 C3 C4 C5 1.1(3)
C2 C3 C4 C12 -175.9(2)
C3 C2 C8 C9 -111.8(3)
C3 C2 C8 C10 126.4(2)
C3 C2 C8 C11 7.8(3)
C3 C4 C5 C6 -1.6(3)
C3 C4 C12 C13A -48.5(12)
C3 C4 C12 C13B -32.9(8)
C3 C4 C12 C14A 73.5(4)
C3 C4 C12 C14B 100.0(13)
C3 C4 C12 C15A -170.1(5)
C3 C4 C12 C15B -141.4(8)
C4 C5 C6 C1 1.1(3)
C4 C5 C6 C7 -174.60(19)
C5 C4 C12 C13A 134.7(12)
C5 C4 C12 C13B 150.4(7)
C5 C4 C12 C14A -103.2(4)
C5 C4 C12 C14B -76.7(13)
C5 C4 C12 C15A 13.1(6)
C5 C4 C12 C15B 41.8(8)
C5 C6 C7 N1 -136.1(2)
C6 C1 C2 C3 -0.7(3)
C6 C1 C2 C8 -178.8(2)
C7 N1 C22 C21 73.8(2)
C7 N1 C31 C32 -165.10(19)
C8 C2 C3 C4 178.2(2)
C12 C4 C5 C6 175.2(2)
C16 C17 C18 C19 -1.2(3)
C16 C17 C23 C24 -60.2(3)
C16 C17 C23 C25 60.3(3)
C16 C17 C23 C26 179.3(2)
C16 C21 C22 N1 68.1(3)
C17 C16 C21 C20 -7.2(3)
C17 C16 C21 C22 169.43(19)
C17 C18 C19 C20 -3.9(3)
C17 C18 C19 C27 178.1(2)
C18 C17 C23 C24 124.0(2)
C18 C17 C23 C25 -115.5(2)
C18 C17 C23 C26 3.4(3)
C18 C19 C20 C21 3.5(3)
C18 C19 C27 C28 -119.4(2)
C18 C19 C27 C29 120.7(3)
C18 C19 C27 C30 -1.1(3)
C19 C20 C21 C16 2.0(3)
C19 C20 C21 C22 -174.4(2)
C20 C19 C27 C28 62.6(3)
C20 C19 C27 C29 -57.3(3)
C20 C19 C27 C30 -179.1(2)
C20 C21 C22 N1 -115.4(2)
C21 C16 C17 C18 6.6(3)
C21 C16 C17 C23 -169.4(2)
C22 N1 C7 C6 179.60(17)
C22 N1 C31 C32 78.5(2)
C23 C17 C18 C19 174.8(2)
C27 C19 C20 C21 -178.4(2)
C31 N1 C7 C6 61.5(2)
C31 N1 C22 C21 -168.05(18)
C33 N2 C32 C31 80.2(2)
C34 N2 C32 C31 -159.8(2)

loop_
_twin_individual_id
_twin_individual_mass_fraction_refined
1 0.907(4)
2 0.093(4)
